data_7233431
loop_
_publ_author_name
'Vaganova, Tamara A.'
'Gatilov, Yurij V.'
'Benassi, Enrico'
'Chuikov, Igor P.'
'Pishchur, Denis P.'
'Malykhin, Evgenij V.'

_publ_section_title
;
 Impact of molecular packing rearrangement on solid-state fluorescence:
 polyhalogenated N-hetarylamines vs. their co-crystals with 18-crown-6
;
_journal_issue 39
_journal_name_full CrystEngComm
_journal_page_first 5931
_journal_paper_doi 10.1039/C9CE00645A
_journal_volume 21
_journal_year 2019
_chemical_formula_moiety '2(C5 H3 F3 N2), C12 H24 O6'
_chemical_formula_sum 'C22 H30 F6 N4 O6'
_chemical_formula_weight 560.50
_chemical_melting_point 373
_chemical_name_systematic
;
2-amino-3,5,6-trifluoropyridine 18-crown-6, associate 2:1
;
_space_group_crystal_system monoclinic
_space_group_IT_number 14
_space_group_name_Hall '-P 2ybc'
_space_group_name_H-M_alt 'P 1 21/c 1'
_symmetry_space_group_name_Hall '-P 2ybc'
_symmetry_space_group_name_H-M 'P 1 21/c 1'
_atom_sites_solution_hydrogens mixed
_atom_sites_solution_primary direct
_atom_sites_solution_secondary difmap
_audit_creation_method SHELXL-2014/7
_audit_update_record
;
2019-04-22 deposited with the CCDC.    2019-08-23 downloaded from the CCDC.
;
_cell_angle_alpha 90
_cell_angle_beta 100.139(9)
_cell_angle_gamma 90
_cell_formula_units_Z 2
_cell_length_a 8.722(2)
_cell_length_b 16.464(4)
_cell_length_c 9.500(2)
_cell_measurement_reflns_used 4630
_cell_measurement_temperature 296(2)
_cell_measurement_theta_max 22.49
_cell_measurement_theta_min 2.37
_cell_volume 1342.9(5)
_computing_cell_refinement 'Bruker SAINT'
_computing_data_collection 'Bruker APEX2'
_computing_data_reduction 'Bruker SAINT'
_computing_molecular_graphics 'Bruker SHELXTL'
_computing_publication_material 'Bruker SHELXTL'
_computing_structure_refinement 'SHELXL-2014/7 (Sheldrick, 2014)'
_computing_structure_solution 'SHELXS-97 (Sheldrick, 2008)'
_diffrn_ambient_temperature 296(2)
_diffrn_measured_fraction_theta_full 1.000
_diffrn_measured_fraction_theta_max 0.998
_diffrn_measurement_device_type 'Bruker APEX-II CCD'
_diffrn_measurement_method '\f and \w scans'
_diffrn_radiation_type MoK\a
_diffrn_radiation_wavelength 0.71073
_diffrn_reflns_av_R_equivalents 0.0524
_diffrn_reflns_av_unetI/netI 0.0328
_diffrn_reflns_Laue_measured_fraction_full 1.000
_diffrn_reflns_Laue_measured_fraction_max 0.998
_diffrn_reflns_limit_h_max 10
_diffrn_reflns_limit_h_min -10
_diffrn_reflns_limit_k_max 20
_diffrn_reflns_limit_k_min -20
_diffrn_reflns_limit_l_max 11
_diffrn_reflns_limit_l_min -11
_diffrn_reflns_number 18817
_diffrn_reflns_point_group_measured_fraction_full 1.000
_diffrn_reflns_point_group_measured_fraction_max 0.998
_diffrn_reflns_theta_full 25.242
_diffrn_reflns_theta_max 26.020
_diffrn_reflns_theta_min 2.372
_exptl_absorpt_coefficient_mu 0.127
_exptl_absorpt_correction_T_max 0.9512
_exptl_absorpt_correction_T_min 0.9014
_exptl_absorpt_correction_type multi-scan
_exptl_absorpt_process_details SADABS-2008/1
_exptl_crystal_colour colourless
_exptl_crystal_density_diffrn 1.386
_exptl_crystal_description block
_exptl_crystal_F_000 584
_exptl_crystal_size_max 0.470
_exptl_crystal_size_mid 0.280
_exptl_crystal_size_min 0.160
_refine_diff_density_max 0.197
_refine_diff_density_min -0.245
_refine_diff_density_rms 0.057
_refine_ls_extinction_method none
_refine_ls_goodness_of_fit_ref 1.006
_refine_ls_hydrogen_treatment mixed
_refine_ls_matrix_type full
_refine_ls_number_parameters 180
_refine_ls_number_reflns 2649
_refine_ls_number_restraints 2
_refine_ls_restrained_S_all 1.006
_refine_ls_R_factor_all 0.0885
_refine_ls_R_factor_gt 0.0521
_refine_ls_shift/su_max 0.000
_refine_ls_shift/su_mean 0.000
_refine_ls_structure_factor_coef Fsqd
_refine_ls_weighting_details 'w=1/[\s^2^(Fo^2^)+(0.0786P)^2^+0.3682P] where P=(Fo^2^+2Fc^2^)/3'
_refine_ls_weighting_scheme calc
_refine_ls_wR_factor_gt 0.1306
_refine_ls_wR_factor_ref 0.1626
_reflns_Friedel_coverage 0.000
_reflns_number_gt 1664
_reflns_number_total 2649
_reflns_threshold_expression 'I > 2\s(I)'
_cod_data_source_file c9ce00645a2.cif
_cod_data_source_block 2Dxcr-M19_2
_cod_depositor_comments 'Adding full bibliography for 7233421--7233432.cif.'
_cod_original_cell_volume 1343.0(6)
_cod_database_code 7233431
_shelx_shelxl_version_number 2014/7
_shelx_space_group_comment
;
The symmetry employed for this shelxl refinement is uniquely defined
by the following loop, which should always be used as a source of
symmetry information in preference to the above space-group names.
They are only intended as comments.
;
_shelx_estimated_absorpt_t_min 0.943
_shelx_estimated_absorpt_t_max 0.980

loop_
_space_group_symop_operation_xyz
'x, y, z'
'-x, y+1/2, -z+1/2'
'-x, -y, -z'
'x, -y-1/2, z-1/2'

loop_
_atom_site_label
_atom_site_type_symbol
_atom_site_fract_x
_atom_site_fract_y
_atom_site_fract_z
_atom_site_U_iso_or_equiv
_atom_site_adp_type
_atom_site_occupancy
_atom_site_site_symmetry_order
_atom_site_calc_flag
_atom_site_refinement_flags_posn
_atom_site_refinement_flags_adp
F1 F 1.0279(2) 0.21005(10) 0.3375(2) 0.1070(6) Uani 1 1 d . .
N1 N 0.6835(2) 0.09447(12) 0.22656(19) 0.0641(5) Uani 1 1 d . .
C1 C 0.8169(2) 0.11938(12) 0.3041(2) 0.0535(5) Uani 1 1 d . .
F2 F 0.6326(2) 0.23233(11) -0.07071(16) 0.1033(6) Uani 1 1 d . .
N2 N 0.8698(3) 0.08292(13) 0.4313(2) 0.0710(6) Uani 1 1 d D .
H2N H 0.967(2) 0.0882(19) 0.469(3) 0.099(10) Uiso 1 1 d D .
H1N H 0.824(3) 0.0375(13) 0.448(3) 0.085(8) Uiso 1 1 d D .
C2 C 0.8940(3) 0.18452(13) 0.2544(3) 0.0622(6) Uani 1 1 d . .
F3 F 0.4929(2) 0.10526(15) 0.0353(2) 0.1358(9) Uani 1 1 d . .
C3 C 0.8369(3) 0.22388(13) 0.1299(2) 0.0659(6) Uani 1 1 d . .
H3A H 0.8900 0.2672 0.0979 0.079 Uiso 1 1 calc R U
C4 C 0.6984(3) 0.19688(15) 0.0543(2) 0.0655(6) Uani 1 1 d . .
C5 C 0.6289(3) 0.13317(16) 0.1079(2) 0.0710(7) Uani 1 1 d . .
O1 O 0.8696(2) 0.00283(11) 0.7531(2) 0.0878(6) Uani 1 1 d . .
O2 O 0.7143(2) -0.07604(11) 0.5049(2) 0.0884(6) Uani 1 1 d . .
O3 O 0.8795(2) -0.11317(10) 0.28510(17) 0.0778(5) Uani 1 1 d . .
C6 C 0.7054(4) -0.0071(2) 0.7205(4) 0.1119(12) Uani 1 1 d . .
H6A H 0.6590 0.0385 0.6637 0.134 Uiso 1 1 calc R U
H6B H 0.6630 -0.0086 0.8083 0.134 Uiso 1 1 calc R U
C7 C 0.6677(4) -0.0837(2) 0.6399(4) 0.1100(11) Uani 1 1 d . .
H7A H 0.7220 -0.1288 0.6924 0.132 Uiso 1 1 calc R U
H7B H 0.5567 -0.0942 0.6272 0.132 Uiso 1 1 calc R U
C8 C 0.6811(3) -0.14601(19) 0.4175(4) 0.0966(9) Uani 1 1 d . .
H8A H 0.5721 -0.1606 0.4097 0.116 Uiso 1 1 calc R U
H8B H 0.7437 -0.1914 0.4597 0.116 Uiso 1 1 calc R U
C9 C 0.7166(4) -0.12799(18) 0.2747(3) 0.0966(10) Uani 1 1 d . .
H9A H 0.6860 -0.1735 0.2112 0.116 Uiso 1 1 calc R U
H9B H 0.6583 -0.0806 0.2352 0.116 Uiso 1 1 calc R U
C10 C 0.9162(5) -0.08828(18) 0.1531(3) 0.0965(10) Uani 1 1 d . .
H10A H 0.8606 -0.0386 0.1221 0.116 Uiso 1 1 calc R U
H10B H 0.8836 -0.1297 0.0815 0.116 Uiso 1 1 calc R U
C11 C 1.0853(5) -0.07445(17) 0.1669(3) 0.1002(11) Uani 1 1 d . .
H11A H 1.1412 -0.1206 0.2142 0.120 Uiso 1 1 calc R U
H11B H 1.1125 -0.0694 0.0726 0.120 Uiso 1 1 calc R U

loop_
_atom_site_aniso_label
_atom_site_aniso_U_11
_atom_site_aniso_U_22
_atom_site_aniso_U_33
_atom_site_aniso_U_23
_atom_site_aniso_U_13
_atom_site_aniso_U_12
F1 0.0942(11) 0.0788(10) 0.1317(14) 0.0215(9) -0.0252(10) -0.0290(8)
N1 0.0568(11) 0.0738(12) 0.0626(11) 0.0085(9) 0.0126(9) -0.0058(9)
C1 0.0555(13) 0.0482(11) 0.0584(12) -0.0022(9) 0.0141(10) 0.0093(9)
F2 0.1171(13) 0.1222(13) 0.0668(9) 0.0319(9) 0.0061(8) -0.0109(10)
N2 0.0717(15) 0.0598(12) 0.0772(14) 0.0119(10) 0.0011(11) 0.0035(11)
C2 0.0585(13) 0.0496(12) 0.0768(15) -0.0042(11) 0.0070(11) -0.0016(10)
F3 0.0979(13) 0.189(2) 0.1035(13) 0.0545(13) -0.0302(10) -0.0622(13)
C3 0.0766(16) 0.0536(12) 0.0714(14) 0.0034(11) 0.0234(12) -0.0037(11)
C4 0.0746(16) 0.0747(15) 0.0491(12) 0.0092(11) 0.0165(11) 0.0043(12)
C5 0.0589(14) 0.0932(17) 0.0596(13) 0.0075(13) 0.0071(11) -0.0111(12)
O1 0.1096(16) 0.0725(11) 0.0956(13) 0.0111(9) 0.0576(11) 0.0236(10)
O2 0.0802(12) 0.0860(12) 0.1040(14) 0.0161(11) 0.0298(10) -0.0117(9)
O3 0.0948(14) 0.0709(11) 0.0635(10) 0.0001(8) 0.0022(9) -0.0002(9)
C6 0.116(3) 0.116(3) 0.126(3) 0.029(2) 0.084(2) 0.032(2)
C7 0.086(2) 0.124(3) 0.137(3) 0.030(2) 0.066(2) -0.0013(18)
C8 0.0693(18) 0.089(2) 0.124(3) 0.0176(19) -0.0053(16) -0.0228(14)
C9 0.099(2) 0.0778(17) 0.097(2) 0.0002(15) -0.0270(17) -0.0118(16)
C10 0.160(3) 0.0731(17) 0.0560(15) -0.0035(13) 0.0181(17) 0.0177(18)
C11 0.162(3) 0.0738(18) 0.0803(18) 0.0120(14) 0.064(2) 0.0355(19)

loop_
_atom_type_symbol
_atom_type_description
_atom_type_scat_dispersion_real
_atom_type_scat_dispersion_imag
_atom_type_scat_source
C C 0.0033 0.0016 'International Tables Vol C Tables 4.2.6.8 and 6.1.1.4'
H H 0.0000 0.0000 'International Tables Vol C Tables 4.2.6.8 and 6.1.1.4'
N N 0.0061 0.0033 'International Tables Vol C Tables 4.2.6.8 and 6.1.1.4'
O O 0.0106 0.0060 'International Tables Vol C Tables 4.2.6.8 and 6.1.1.4'
F F 0.0171 0.0103 'International Tables Vol C Tables 4.2.6.8 and 6.1.1.4'

loop_
_geom_angle_atom_site_label_1
_geom_angle_atom_site_label_2
_geom_angle_atom_site_label_3
_geom_angle
_geom_angle_site_symmetry_1
C5 N1 C1 118.54(19) .
N1 C1 N2 119.0(2) .
N1 C1 C2 118.60(19) .
N2 C1 C2 122.3(2) .
C3 C2 F1 120.2(2) .
C3 C2 C1 122.4(2) .
F1 C2 C1 117.4(2) .
C2 C3 C4 117.1(2) .
C5 C4 F2 120.9(2) .
C5 C4 C3 117.8(2) .
F2 C4 C3 121.2(2) .
N1 C5 C4 125.5(2) .
N1 C5 F3 115.5(2) .
C4 C5 F3 119.0(2) .
C11 O1 C6 112.7(2) 3_756
C8 O2 C7 113.3(2) .
C10 O3 C9 111.6(2) .
O1 C6 C7 109.5(2) .
O2 C7 C6 108.6(2) .
O2 C8 C9 108.7(2) .
O3 C9 C8 109.8(2) .
O3 C10 C11 110.2(2) .
O1 C11 C10 110.7(2) 3_756

loop_
_geom_bond_atom_site_label_1
_geom_bond_atom_site_label_2
_geom_bond_distance
_geom_bond_site_symmetry_2
F1 C2 1.356(3) .
N1 C5 1.309(3) .
N1 C1 1.328(3) .
C1 N2 1.355(3) .
C1 C2 1.391(3) .
F2 C4 1.357(3) .
C2 C3 1.364(3) .
F3 C5 1.344(3) .
C3 C4 1.367(3) .
C4 C5 1.355(3) .
O1 C11 1.421(4) 3_756
O1 C6 1.420(4) .
O2 C8 1.420(4) .
O2 C7 1.417(4) .
O3 C10 1.408(3) .
O3 C9 1.428(4) .
C6 C7 1.483(5) .
C8 C9 1.474(4) .
C10 C11 1.476(5) .
C11 O1 1.420(4) 3_756
